data_4345303
loop_
_publ_author_name
'Petrus, Rafa\/l'
'Utko, J\'ozef'
'Lis, Tadeusz'
'Sobota, Piotr'

_publ_section_title
;
 Impact of Group 13 Metals on Cp2TiCl2 Reduction and Structural
 Characterization of Resulting Compounds
;
_journal_name_full 'Inorganic Chemistry'
_journal_paper_doi 10.1021/acs.inorgchem.6b02824
_journal_year 2017
_chemical_formula_moiety 'C16 H24 Cl2 O4 Ti2'
_chemical_formula_sum 'C16 H24 Cl2 O4 Ti2'
_chemical_formula_weight 446.99
_space_group_crystal_system orthorhombic
_space_group_IT_number 43
_space_group_name_Hall 'F 2 -2d'
_space_group_name_H-M_alt 'F d d 2'
_symmetry_space_group_name_Hall 'F 2 -2d'
_symmetry_space_group_name_H-M 'F d d 2'
_atom_sites_solution_hydrogens geom
_audit_creation_method SHELXL-2014/7
_cell_angle_alpha 90
_cell_angle_beta 90
_cell_angle_gamma 90
_cell_formula_units_Z 8
_cell_length_a 8.2653(16)
_cell_length_b 34.916(6)
_cell_length_c 13.170(2)
_cell_measurement_reflns_used 6329
_cell_measurement_temperature 90(2)
_cell_measurement_theta_max 30.7704
_cell_measurement_theta_min 2.9616
_cell_volume 3800.7(11)
_computing_cell_refinement 'CrysAlis PRO (Agilent, 2011)'
_computing_data_collection 'CrysAlis PRO (Agilent, 2011)'
_computing_data_reduction 'CrysAlis PRO (Agilent, 2011)'
_computing_molecular_graphics 'DIAMOND  (Brandenburg, 2007)'
_computing_publication_material 'SHELXL-2014/7 (Sheldrick, 2014)'
_computing_structure_refinement 'SHELXL-2014/7 (Sheldrick, 2014)'
_computing_structure_solution 'SHELXS-2014/7 (Sheldrick, 2014)'
_diffrn_ambient_temperature 90(2)
_diffrn_measured_fraction_theta_full 0.999
_diffrn_measured_fraction_theta_max 0.950
_diffrn_measurement_device_type 'Xcalibur, Ruby'
_diffrn_measurement_method \w
_diffrn_radiation_type MoK\a
_diffrn_radiation_wavelength 0.71073
_diffrn_reflns_av_R_equivalents 0.0151
_diffrn_reflns_av_unetI/netI 0.0185
_diffrn_reflns_Laue_measured_fraction_full 0.999
_diffrn_reflns_Laue_measured_fraction_max 0.950
_diffrn_reflns_limit_h_max 11
_diffrn_reflns_limit_h_min -7
_diffrn_reflns_limit_k_max 44
_diffrn_reflns_limit_k_min -48
_diffrn_reflns_limit_l_max 18
_diffrn_reflns_limit_l_min -17
_diffrn_reflns_number 7675
_diffrn_reflns_point_group_measured_fraction_full 0.998
_diffrn_reflns_point_group_measured_fraction_max 0.910
_diffrn_reflns_theta_full 25.500
_diffrn_reflns_theta_max 30.839
_diffrn_reflns_theta_min 2.968
_diffrn_source 'Enhance (Mo) X-ray Source'
_exptl_absorpt_coefficient_mu 1.138
_exptl_absorpt_correction_T_max 0.801
_exptl_absorpt_correction_T_min 0.677
_exptl_absorpt_correction_type analytical
_exptl_absorpt_process_details
;
CrysAlisPro, Agilent Technologies,
Version 1.171.36.28 (release 01-02-2013 CrysAlis171 .NET)
(compiled Feb  1 2013,16:14:44)
Analytical numeric absorption correction using a multifaceted crystal
model based on expressions derived by R.C. Clark & J.S. Reid.
(Clark, R. C. & Reid, J. S. (1995). Acta Cryst. A51, 887-897)
;
_exptl_crystal_colour 'dark green'
_exptl_crystal_density_diffrn 1.563
_exptl_crystal_description block
_exptl_crystal_F_000 1840
_exptl_crystal_size_max 0.450
_exptl_crystal_size_mid 0.350
_exptl_crystal_size_min 0.210
_refine_diff_density_max 0.267
_refine_diff_density_min -0.181
_refine_diff_density_rms 0.041
_refine_ls_abs_structure_details
;
 Flack x determined using 1228 quotients [(I+)-(I-)]/[(I+)+(I-)]
 (Parsons, Flack and Wagner, Acta Cryst. B69 (2013) 249-259).
;
_refine_ls_abs_structure_Flack 0.019(6)
_refine_ls_extinction_method none
_refine_ls_goodness_of_fit_ref 1.062
_refine_ls_hydrogen_treatment constr
_refine_ls_matrix_type full
_refine_ls_number_parameters 109
_refine_ls_number_reflns 2719
_refine_ls_number_restraints 1
_refine_ls_restrained_S_all 1.062
_refine_ls_R_factor_all 0.0148
_refine_ls_R_factor_gt 0.0146
_refine_ls_shift/su_max 0.004
_refine_ls_shift/su_mean 0.000
_refine_ls_structure_factor_coef Fsqd
_refine_ls_weighting_details 'w=1/[\s^2^(Fo^2^)+(0.0214P)^2^+1.2395P] where P=(Fo^2^+2Fc^2^)/3'
_refine_ls_weighting_scheme calc
_refine_ls_wR_factor_gt 0.0391
_refine_ls_wR_factor_ref 0.0391
_reflns_Friedel_coverage 0.847
_reflns_Friedel_fraction_full 0.998
_reflns_Friedel_fraction_max 0.868
_reflns_number_gt 2699
_reflns_number_total 2719
_reflns_threshold_expression 'I > 2\s(I)'
_cod_data_source_file ic6b02824_si_001.cif
_cod_data_source_block 6
_cod_database_code 4345303
_shelx_shelxl_version_number 2014/7
_shelx_space_group_comment
;
The symmetry employed for this shelxl refinement is uniquely defined
by the following loop, which should always be used as a source of
symmetry information in preference to the above space-group names.
They are only intended as comments.
;
_shelx_estimated_absorpt_t_min 0.629
_shelx_estimated_absorpt_t_max 0.796

loop_
_space_group_symop_operation_xyz
'x, y, z'
'-x, -y, z'
'x+1/4, -y+1/4, z+1/4'
'-x+1/4, y+1/4, z+1/4'
'x, y+1/2, z+1/2'
'-x, -y+1/2, z+1/2'
'x+1/4, -y+3/4, z+3/4'
'-x+1/4, y+3/4, z+3/4'
'x+1/2, y, z+1/2'
'-x+1/2, -y, z+1/2'
'x+3/4, -y+1/4, z+3/4'
'-x+3/4, y+1/4, z+3/4'
'x+1/2, y+1/2, z'
'-x+1/2, -y+1/2, z'
'x+3/4, -y+3/4, z+1/4'
'-x+3/4, y+3/4, z+1/4'

loop_
_atom_site_label
_atom_site_type_symbol
_atom_site_fract_x
_atom_site_fract_y
_atom_site_fract_z
_atom_site_U_iso_or_equiv
_atom_site_adp_type
_atom_site_occupancy
_atom_site_site_symmetry_order
_atom_site_calc_flag
_atom_site_refinement_flags_posn
_atom_site_refinement_flags_adp
Ti1 Ti 0.41478(3) 0.54171(2) 0.50000(2) 0.00814(6) Uani 1 1 d . .
Cl1 Cl 0.27594(5) 0.54994(2) 0.34202(3) 0.01878(9) Uani 1 1 d . .
O1A O 0.62903(12) 0.51603(3) 0.49048(8) 0.01100(19) Uani 1 1 d . .
C1A C 0.77373(18) 0.53701(4) 0.47471(13) 0.0155(3) Uani 1 1 d . .
H1A1 H 0.8576 0.5204 0.4442 0.019 Uiso 1 1 calc R U
H1A2 H 0.8152 0.5470 0.5401 0.019 Uiso 1 1 calc R U
C2A C 0.73350(19) 0.56963(4) 0.40397(12) 0.0157(3) Uani 1 1 d . .
H2A1 H 0.8223 0.5887 0.4031 0.019 Uiso 1 1 calc R U
H2A2 H 0.7167 0.5601 0.3340 0.019 Uiso 1 1 calc R U
O2A O 0.58700(13) 0.58662(3) 0.44272(8) 0.0115(2) Uani 1 1 d . .
C3A C 0.5408(2) 0.61936(4) 0.38337(13) 0.0187(3) Uani 1 1 d . .
H3A1 H 0.4411 0.6304 0.4111 0.028 Uiso 1 1 calc R U
H3A2 H 0.6273 0.6385 0.3856 0.028 Uiso 1 1 calc R U
H3A3 H 0.5225 0.6115 0.3129 0.028 Uiso 1 1 calc R U
C11 C 0.18987(19) 0.54444(4) 0.61116(13) 0.0169(3) Uani 1 1 d . .
H11 H 0.0984 0.5286 0.5987 0.020 Uiso 1 1 calc R U
C21 C 0.3286(2) 0.53404(5) 0.66781(11) 0.0152(3) Uani 1 1 d . .
H21 H 0.3465 0.5102 0.7006 0.018 Uiso 1 1 calc R U
C31 C 0.43596(18) 0.56566(4) 0.66683(11) 0.0139(3) Uani 1 1 d . .
H31 H 0.5394 0.5667 0.6981 0.017 Uiso 1 1 calc R U
C41 C 0.36183(19) 0.59554(4) 0.61094(11) 0.0143(3) Uani 1 1 d . .
H41 H 0.4064 0.6202 0.5989 0.017 Uiso 1 1 calc R U
C51 C 0.21090(19) 0.58240(4) 0.57631(12) 0.0166(3) Uani 1 1 d . .
H51 H 0.1361 0.5966 0.5364 0.020 Uiso 1 1 calc R U

loop_
_atom_site_aniso_label
_atom_site_aniso_U_11
_atom_site_aniso_U_22
_atom_site_aniso_U_33
_atom_site_aniso_U_23
_atom_site_aniso_U_13
_atom_site_aniso_U_12
Ti1 0.00785(10) 0.00742(10) 0.00915(10) -0.00065(9) -0.00011(9) 0.00098(8)
Cl1 0.02489(19) 0.01412(15) 0.01732(16) 0.00036(14) -0.01121(15) 0.00053(14)
O1A 0.0076(4) 0.0084(4) 0.0169(5) 0.0002(4) 0.0011(4) -0.0003(3)
C1A 0.0083(6) 0.0101(6) 0.0279(8) 0.0009(6) 0.0030(5) -0.0007(5)
C2A 0.0145(7) 0.0125(7) 0.0201(7) 0.0005(6) 0.0089(6) 0.0009(5)
O2A 0.0120(5) 0.0096(4) 0.0130(5) 0.0030(4) 0.0019(4) 0.0019(4)
C3A 0.0218(8) 0.0131(7) 0.0214(8) 0.0077(6) -0.0026(6) 0.0004(6)
C11 0.0100(6) 0.0173(7) 0.0233(8) -0.0051(6) 0.0058(6) -0.0016(5)
C21 0.0184(8) 0.0140(7) 0.0133(7) 0.0010(6) 0.0063(5) 0.0010(6)
C31 0.0143(7) 0.0170(7) 0.0104(6) -0.0036(5) 0.0010(5) -0.0004(5)
C41 0.0162(7) 0.0111(6) 0.0155(7) -0.0041(5) 0.0049(5) 0.0006(5)
C51 0.0149(7) 0.0163(7) 0.0186(7) -0.0041(6) 0.0013(6) 0.0074(5)

loop_
_atom_type_symbol
_atom_type_description
_atom_type_scat_dispersion_real
_atom_type_scat_dispersion_imag
_atom_type_scat_source
C C 0.0033 0.0016 'International Tables Vol C Tables 4.2.6.8 and 6.1.1.4'
H H 0.0000 0.0000 'International Tables Vol C Tables 4.2.6.8 and 6.1.1.4'
O O 0.0106 0.0060 'International Tables Vol C Tables 4.2.6.8 and 6.1.1.4'
Cl Cl 0.1484 0.1585 'International Tables Vol C Tables 4.2.6.8 and 6.1.1.4'
Ti Ti 0.2776 0.4457 'International Tables Vol C Tables 4.2.6.8 and 6.1.1.4'

loop_
_geom_angle_atom_site_label_1
_geom_angle_atom_site_label_2
_geom_angle_atom_site_label_3
_geom_angle
_geom_angle_site_symmetry_1
_geom_angle_site_symmetry_3
O1A Ti1 O1A 73.16(5) . 2_665
O1A Ti1 O2A 74.31(4) . .
O1A Ti1 O2A 140.94(4) 2_665 .
O1A Ti1 C21 106.21(5) . .
O1A Ti1 C21 83.77(5) 2_665 .
O2A Ti1 C21 126.16(5) . .
O1A Ti1 C31 98.78(5) . .
O1A Ti1 C31 114.74(5) 2_665 .
O2A Ti1 C31 91.05(5) . .
C21 Ti1 C31 35.11(5) . .
O1A Ti1 C11 139.12(5) . .
O1A Ti1 C11 86.49(5) 2_665 .
O2A Ti1 C11 132.56(5) . .
C21 Ti1 C11 35.01(6) . .
C31 Ti1 C11 57.85(6) . .
O1A Ti1 Cl1 115.23(3) . .
O1A Ti1 Cl1 88.87(3) 2_665 .
O2A Ti1 Cl1 85.88(3) . .
C21 Ti1 Cl1 133.61(4) . .
C31 Ti1 Cl1 143.44(4) . .
C11 Ti1 Cl1 98.99(5) . .
O1A Ti1 C41 123.31(5) . .
O1A Ti1 C41 140.16(5) 2_665 .
O2A Ti1 C41 77.02(5) . .
C21 Ti1 C41 57.53(5) . .
C31 Ti1 C41 34.45(5) . .
C11 Ti1 C41 56.89(5) . .
Cl1 Ti1 C41 110.17(4) . .
O1A Ti1 C51 155.50(5) . .
O1A Ti1 C51 118.60(5) 2_665 .
O2A Ti1 C51 99.82(5) . .
C21 Ti1 C51 57.52(5) . .
C31 Ti1 C51 57.11(5) . .
C11 Ti1 C51 34.30(5) . .
Cl1 Ti1 C51 87.52(4) . .
C41 Ti1 C51 33.74(5) . .
O1A Ti1 Ti1 37.48(3) . 2_665
O1A Ti1 Ti1 36.14(3) 2_665 2_665
O2A Ti1 Ti1 110.62(3) . 2_665
C21 Ti1 Ti1 91.69(4) . 2_665
C31 Ti1 Ti1 106.68(4) . 2_665
C11 Ti1 Ti1 112.21(4) . 2_665
Cl1 Ti1 Ti1 108.471(12) . 2_665
C41 Ti1 Ti1 141.06(4) . 2_665
C51 Ti1 Ti1 146.19(4) . 2_665
C1A O1A Ti1 121.83(9) . .
C1A O1A Ti1 131.71(9) . 2_665
Ti1 O1A Ti1 106.38(5) . 2_665
O1A C1A C2A 107.14(12) . .
O1A C1A H1A1 110.3 . .
C2A C1A H1A1 110.3 . .
O1A C1A H1A2 110.3 . .
C2A C1A H1A2 110.3 . .
H1A1 C1A H1A2 108.5 . .
O2A C2A C1A 106.09(12) . .
O2A C2A H2A1 110.5 . .
C1A C2A H2A1 110.5 . .
O2A C2A H2A2 110.5 . .
C1A C2A H2A2 110.5 . .
H2A1 C2A H2A2 108.7 . .
C3A O2A C2A 110.98(11) . .
C3A O2A Ti1 124.71(9) . .
C2A O2A Ti1 111.32(9) . .
O2A C3A H3A1 109.5 . .
O2A C3A H3A2 109.5 . .
H3A1 C3A H3A2 109.5 . .
O2A C3A H3A3 109.5 . .
H3A1 C3A H3A3 109.5 . .
H3A2 C3A H3A3 109.5 . .
C51 C11 C21 108.18(14) . .
C51 C11 Ti1 74.95(9) . .
C21 C11 Ti1 71.30(9) . .
C51 C11 H11 125.9 . .
C21 C11 H11 125.9 . .
Ti1 C11 H11 119.6 . .
C11 C21 C31 107.62(14) . .
C11 C21 Ti1 73.69(9) . .
C31 C21 Ti1 73.22(8) . .
C11 C21 H21 126.2 . .
C31 C21 H21 126.2 . .
Ti1 C21 H21 118.8 . .
C41 C31 C21 107.94(14) . .
C41 C31 Ti1 75.21(8) . .
C21 C31 Ti1 71.67(9) . .
C41 C31 H31 126.0 . .
C21 C31 H31 126.0 . .
Ti1 C31 H31 119.0 . .
C51 C41 C31 108.19(13) . .
C51 C41 Ti1 73.21(8) . .
C31 C41 Ti1 70.34(8) . .
C51 C41 H41 125.9 . .
C31 C41 H41 125.9 . .
Ti1 C41 H41 122.2 . .
C41 C51 C11 108.06(14) . .
C41 C51 Ti1 73.06(8) . .
C11 C51 Ti1 70.75(9) . .
C41 C51 H51 126.0 . .
C11 C51 H51 126.0 . .
Ti1 C51 H51 121.9 . .

loop_
_geom_bond_atom_site_label_1
_geom_bond_atom_site_label_2
_geom_bond_distance
_geom_bond_site_symmetry_2
Ti1 O1A 1.9889(10) .
Ti1 O1A 2.0521(11) 2_665
Ti1 O2A 2.2482(11) .
Ti1 C21 2.3372(15) .
Ti1 C31 2.3574(15) .
Ti1 C11 2.3681(16) .
Ti1 Cl1 2.3934(5) .
Ti1 C41 2.4204(15) .
Ti1 C51 2.4223(15) .
Ti1 Ti1 3.2355(7) 2_665
O1A C1A 1.4177(17) .
O1A Ti1 2.0522(11) 2_665
C1A C2A 1.509(2) .
C1A H1A1 0.9900 .
C1A H1A2 0.9900 .
C2A O2A 1.4417(18) .
C2A H2A1 0.9900 .
C2A H2A2 0.9900 .
O2A C3A 1.4364(18) .
C3A H3A1 0.9800 .
C3A H3A2 0.9800 .
C3A H3A3 0.9800 .
C11 C51 1.413(2) .
C11 C21 1.416(2) .
C11 H11 0.9500 .
C21 C31 1.416(2) .
C21 H21 0.9500 .
C31 C41 1.416(2) .
C31 H31 0.9500 .
C41 C51 1.405(2) .
C41 H41 0.9500 .
C51 H51 0.9500 .

loop_
_geom_torsion_atom_site_label_1
_geom_torsion_atom_site_label_2
_geom_torsion_atom_site_label_3
_geom_torsion_atom_site_label_4
_geom_torsion
_geom_torsion_site_symmetry_1
Ti1 O1A C1A C2A -36.45(16) .
Ti1 O1A C1A C2A 139.76(11) 2_665
O1A C1A C2A O2A 46.72(15) .
C1A C2A O2A C3A 177.41(12) .
C1A C2A O2A Ti1 -39.05(13) .
C51 C11 C21 C31 -0.56(17) .
Ti1 C11 C21 C31 65.88(10) .
C51 C11 C21 Ti1 -66.45(11) .
C11 C21 C31 C41 0.85(16) .
Ti1 C21 C31 C41 67.05(10) .
C11 C21 C31 Ti1 -66.20(10) .
C21 C31 C41 C51 -0.83(16) .
Ti1 C31 C41 C51 63.87(10) .
C21 C31 C41 Ti1 -64.70(10) .
C31 C41 C51 C11 0.48(16) .
Ti1 C41 C51 C11 62.50(11) .
C31 C41 C51 Ti1 -62.02(10) .
C21 C11 C51 C41 0.05(17) .
Ti1 C11 C51 C41 -63.99(11) .
C21 C11 C51 Ti1 64.04(10) .
